data_7712300
loop_
_publ_author_name
'Bhunia, Pradip'
'Gomila, Rosa M.'
'Frontera, Antonio'
'Ghosh, Ashutosh'

_publ_section_title
;
 Combined effects of the lewis acidity and electric field of proximal
 redox innocent metal ions on the redox potential of vanadyl Schiff base
 complexes: an experimental and theoretical study.
;
_journal_name_full 'Dalton transactions (Cambridge, England : 2003)'
_journal_paper_doi 10.1039/d3dt00024a
_journal_year 2023
_chemical_formula_moiety 'C40 H44 F12 K2 N4 O10 P2 V2, [+ C2H3N]'
_chemical_formula_sum 'C40 H44 F12 K2 N4 O10 P2 V2'
_chemical_formula_weight 1210.81
_space_group_crystal_system monoclinic
_space_group_IT_number 15
_space_group_name_Hall '-I 2ya'
_space_group_name_H-M_alt 'I 1 2/a 1'
_atom_sites_solution_hydrogens geom
_audit_creation_date 2023-01-25
_audit_creation_method
;
Olex2 1.2
(compiled 2018.05.29 svn.r3508 for OlexSys, GUI svn.r5506)
;
_audit_update_record
;
2023-01-30 deposited with the CCDC.	2023-02-01 downloaded from the CCDC.
;
_cell_angle_alpha 90
_cell_angle_beta 100.290(4)
_cell_angle_gamma 90
_cell_formula_units_Z 4
_cell_length_a 24.8898(12)
_cell_length_b 8.4307(4)
_cell_length_c 25.4214(10)
_cell_measurement_reflns_used 6009
_cell_measurement_temperature 100(2)
_cell_measurement_theta_max 27.519
_cell_measurement_theta_min 2.527
_cell_volume 5248.6(4)
_computing_cell_refinement 'Bruker SAINT'
_computing_data_collection 'Bruker APEX2'
_computing_data_reduction 'Bruker SAINT'
_computing_molecular_graphics 'Olex2 (Dolomanov et al., 2009)'
_computing_publication_material 'Olex2 (Dolomanov et al., 2009)'
_computing_structure_refinement 'XL (Sheldrick, 2008)'
_computing_structure_solution 'SHELXT 2014/5 (Sheldrick, 2014)'
_diffrn_ambient_temperature 100.15
_diffrn_measured_fraction_theta_full 0.995
_diffrn_measured_fraction_theta_max 0.995
_diffrn_measurement_device_type 'Bruker APEX-II CCD'
_diffrn_measurement_method '\f and \w scans'
_diffrn_radiation_type MoK\a
_diffrn_radiation_wavelength 0.71073
_diffrn_reflns_av_R_equivalents 0.0634
_diffrn_reflns_av_unetI/netI 0.0515
_diffrn_reflns_Laue_measured_fraction_full 0.995
_diffrn_reflns_Laue_measured_fraction_max 0.995
_diffrn_reflns_limit_h_max 32
_diffrn_reflns_limit_h_min -31
_diffrn_reflns_limit_k_max 10
_diffrn_reflns_limit_k_min -10
_diffrn_reflns_limit_l_max 33
_diffrn_reflns_limit_l_min -29
_diffrn_reflns_number 28657
_diffrn_reflns_point_group_measured_fraction_full 0.995
_diffrn_reflns_point_group_measured_fraction_max 0.995
_diffrn_reflns_theta_full 25.242
_diffrn_reflns_theta_max 27.519
_diffrn_reflns_theta_min 2.527
_exptl_absorpt_coefficient_mu 0.673
_exptl_absorpt_correction_T_max 0.920
_exptl_absorpt_correction_T_min 0.785
_exptl_absorpt_correction_type empirical
_exptl_absorpt_process_details SADABS
_exptl_crystal_colour GREEN
_exptl_crystal_density_diffrn 1.532
_exptl_crystal_description BLOCK
_exptl_crystal_F_000 2456
_exptl_crystal_size_max 0.48
_exptl_crystal_size_mid 0.31
_exptl_crystal_size_min 0.11
_refine_diff_density_max 0.605
_refine_diff_density_min -0.584
_refine_diff_density_rms 0.101
_refine_ls_extinction_method none
_refine_ls_goodness_of_fit_ref 1.062
_refine_ls_hydrogen_treatment constr
_refine_ls_matrix_type full
_refine_ls_number_parameters 448
_refine_ls_number_reflns 6009
_refine_ls_number_restraints 84
_refine_ls_restrained_S_all 1.059
_refine_ls_R_factor_all 0.0556
_refine_ls_R_factor_gt 0.0485
_refine_ls_shift/su_max 0.001
_refine_ls_shift/su_mean 0.000
_refine_ls_structure_factor_coef Fsqd
_refine_ls_weighting_details 'w=1/[\s^2^(Fo^2^)+(0.0882P)^2^+5.4586P] where P=(Fo^2^+2Fc^2^)/3'
_refine_ls_weighting_scheme calc
_refine_ls_wR_factor_gt 0.1385
_refine_ls_wR_factor_ref 0.1460
_reflns_Friedel_coverage 0.000
_reflns_number_gt 5142
_reflns_number_total 6009
_reflns_threshold_expression 'I > 2\s(I)'
_cod_data_source_file d3dt00024a2.cif
_cod_data_source_block 1K
_cod_depositor_comments
;
The following automatic conversions were performed:

data item '_exptl_absorpt_correction_type' value 'EMPIRICAL' was
changed to 'empirical' in accordance with the
/home/data/users/saulius/crontab/automatic-downloads/rss-feeds/RSC/lib/dictionaries/cif_core.dic
dictionary named 'cif_core.dic' version 2.4.2 last updated on
2011-04-26.

Automatic conversion script
Id: cif_fix_values 7556 2019-12-06 15:28:31Z antanas 
;
_cod_database_code 7712300
_shelx_shelxl_version_number 2016/6
_shelx_space_group_comment
;
The symmetry employed for this shelxl refinement is uniquely defined
by the following loop, which should always be used as a source of
symmetry information in preference to the above space-group names.
They are only intended as comments.
;
_olex2_refinement_description
;
1. Fixed Uiso
 At 1.2 times of:
  All C(H) groups, All C(H,H) groups
 At 1.5 times of:
  All C(H,H,H) groups
2. Uiso/Uaniso restraints and constraints
Uanis(P1) \\sim Ueq, Uanis(P1A) \\sim Ueq: with sigma of 0.1 and sigma for
terminal atoms of 0.2
Uanis(F3) \\sim Ueq, Uanis(F3A) \\sim Ueq: with sigma of 0.1 and sigma for
terminal atoms of 0.2
Uanis(F4) \\sim Ueq, Uanis(F4A) \\sim Ueq: with sigma of 0.1 and sigma for
terminal atoms of 0.2
Uanis(F6) \\sim Ueq, Uanis(F6A) \\sim Ueq: with sigma of 0.1 and sigma for
terminal atoms of 0.2
Uanis(F5) \\sim Ueq, Uanis(F5A) \\sim Ueq: with sigma of 0.1 and sigma for
terminal atoms of 0.2
Uanis(F1) \\sim Ueq, Uanis(F1A) \\sim Ueq: with sigma of 0.1 and sigma for
terminal atoms of 0.2
Uanis(F2) \\sim Ueq, Uanis(F2A) \\sim Ueq: with sigma of 0.1 and sigma for
terminal atoms of 0.2
Uanis(F3A) \\sim Ueq: with sigma of 0.01 and sigma for terminal atoms of 0.1
Uanis(P1A) \\sim Ueq: with sigma of 0.01 and sigma for terminal atoms of 0.1
Uanis(F1A) \\sim Ueq: with sigma of 0.01 and sigma for terminal atoms of 0.2
Uanis(C2) = Uanis(C2A)
Uanis(C23) = Uanis(C23A)
Uanis(C18) = Uanis(N19A)
3. Others
 Fixed Sof: P1(0.824) F1(0.824) F2(0.824) F3(0.824) F4(0.824) F5(0.824)
 F6(0.824) N19(0.55) N22(0.55) C1(0.55) H1A(0.55) H1B(0.55) H1C(0.55)
 C21A(0.55) C22A(0.55) H22A(0.55) H22B(0.55) C22B(0.45) C21B(0.45) H21A(0.45)
 H21B(0.45) C1A(0.45) H1AA(0.45) H1AB(0.45) H1AC(0.45) C18A(0.5) H18A(0.5)
 N22A(0.45) P1A(0.176) F3A(0.176) F4A(0.176) F6A(0.176) F5A(0.176) F1A(0.176)
 F2A(0.176) C2(0.5) H2A(0.5) H2B(0.5) H2C(0.5) C23(0.55) H23(0.55) C18(0.5)
 H18(0.5) C2A(0.5) H2AA(0.5) H2AB(0.5) H2AC(0.5) C23A(0.45) H23A(0.45)
 N19A(0.45)
4.a Secondary CH2 refined with riding coordinates:
 C22A(H22A,H22B), C21B(H21A,H21B)
4.b Aromatic/amide H refined with riding coordinates:
 C14(H14), C15(H15), C16(H16), C25(H25), C26(H26), C27(H27), C18A(H18A),
 C23(H23), C18(H18), C23A(H23A)
4.c Idealised Me refined as rotating group:
 C42(H42A,H42B,H42C), C32(H32A,H32B,H32C), C1(H1A,H1B,H1C), C1A(H1AA,H1AB,
 H1AC), C2(H2A,H2B,H2C), C2A(H2AA,H2AB,H2AC)
;
_smtbx_masks_special_details
;
A solvent mask was calculated and 76 electrons were 
found in a volume of 492\%A^3^ in 1 void per unit cell. 
This is consistent with the presence of 1[C2H3N] per Formula Unit 
which account for 88 electrons per unit cell.
;
_smtbx_masks_void_probe_radius 1.2
_smtbx_masks_void_truncation_radius 1.2
_olex2_submission_special_instructions 'No special instructions were received'

loop_
_space_group_symop_operation_xyz
'x, y, z'
'-x+1/2, y, -z'
'x+1/2, y+1/2, z+1/2'
'-x+1, y+1/2, -z+1/2'
'-x, -y, -z'
'x-1/2, -y, z'
'-x+1/2, -y+1/2, -z+1/2'
'x, -y+1/2, z+1/2'

loop_
_atom_site_label
_atom_site_type_symbol
_atom_site_fract_x
_atom_site_fract_y
_atom_site_fract_z
_atom_site_U_iso_or_equiv
_atom_site_adp_type
_atom_site_occupancy
_atom_site_site_symmetry_order
_atom_site_calc_flag
_atom_site_refinement_flags_posn
_atom_site_refinement_flags_adp
_atom_site_refinement_flags_occupancy
_atom_site_disorder_assembly
_atom_site_disorder_group
V1 V 0.65176(2) 0.46529(4) 0.72171(2) 0.01656(13) Uani 1 1 d . . . . .
K1 K 0.56225(2) 0.49009(6) 0.58809(2) 0.02180(15) Uani 1 1 d . . . . .
P1 P 0.42456(9) 0.36314(19) 0.54950(7) 0.0193(6) Uani 0.824 1 d . U P A 1
F1 F 0.46418(16) 0.2979(3) 0.60102(13) 0.0340(7) Uani 0.824 1 d . U P A 1
F2 F 0.44576(9) 0.5408(2) 0.56547(10) 0.0322(5) Uani 0.824 1 d . U P A 1
F3 F 0.47387(9) 0.3474(3) 0.51618(8) 0.0364(5) Uani 0.824 1 d . U P A 1
F4 F 0.38618(13) 0.4331(3) 0.49657(11) 0.0357(6) Uani 0.824 1 d . U P A 1
F5 F 0.37604(18) 0.3873(4) 0.58211(16) 0.0341(8) Uani 0.824 1 d . U P A 1
F6 F 0.40499(11) 0.1905(3) 0.53294(12) 0.0500(6) Uani 0.824 1 d . U P A 1
O1 O 0.70900(7) 0.53369(19) 0.71181(6) 0.0221(4) Uani 1 1 d . . . . .
O11 O 0.62526(7) 0.31763(19) 0.66513(6) 0.0237(4) Uani 1 1 d . . . . .
O30 O 0.59233(7) 0.60187(19) 0.68859(6) 0.0202(3) Uani 1 1 d . . . . .
O41 O 0.61870(8) 0.2149(2) 0.56697(6) 0.0278(4) Uani 1 1 d . . . . .
O31 O 0.53833(7) 0.79735(19) 0.61680(6) 0.0233(4) Uani 1 1 d . . . . .
N19 N 0.66407(19) 0.2810(7) 0.7750(2) 0.0135(10) Uani 0.55 1 d . . P B 1
N22 N 0.6440(4) 0.5766(8) 0.7937(4) 0.0171(14) Uani 0.55 1 d . . P B 1
C12 C 0.64475(9) 0.1735(3) 0.65931(9) 0.0210(5) Uani 1 1 d . . . . .
C13 C 0.64083(10) 0.1117(3) 0.60683(9) 0.0232(5) Uani 1 1 d . . . . .
C14 C 0.65784(11) -0.0406(3) 0.59851(11) 0.0270(5) Uani 1 1 d . . . . .
H14 H 0.654852 -0.080154 0.563108 0.032 Uiso 1 1 calc R . . . .
C15 C 0.67953(10) -0.1373(3) 0.64205(11) 0.0282(5) Uani 1 1 d . . . . .
H15 H 0.690624 -0.242645 0.636089 0.034 Uiso 1 1 calc R . . . .
C16 C 0.68470(10) -0.0803(3) 0.69300(10) 0.0268(5) Uani 1 1 d . . . . .
H16 H 0.699504 -0.146323 0.722310 0.032 Uiso 1 1 calc R . . . .
C17 C 0.66825(10) 0.0759(3) 0.70250(10) 0.0240(5) Uani 1 1 d . . . . .
C24 C 0.58377(10) 0.7787(3) 0.76115(9) 0.0254(5) Uani 1 1 d . . . . .
C25 C 0.56215(11) 0.9213(4) 0.77735(10) 0.0326(6) Uani 1 1 d . . . . .
H25 H 0.566520 0.946040 0.814331 0.039 Uiso 1 1 calc R . . . .
C26 C 0.53489(12) 1.0248(3) 0.74040(11) 0.0328(6) Uani 1 1 d . . . . .
H26 H 0.521506 1.122225 0.751685 0.039 Uiso 1 1 calc R . . . .
C27 C 0.52680(10) 0.9866(3) 0.68606(10) 0.0257(5) Uani 1 1 d . . . . .
H27 H 0.508162 1.058927 0.660469 0.031 Uiso 1 1 calc R . . . .
C28 C 0.54560(9) 0.8450(3) 0.66925(9) 0.0207(5) Uani 1 1 d . . . . .
C29 C 0.57518(9) 0.7369(3) 0.70629(9) 0.0199(4) Uani 1 1 d . . . . .
C42 C 0.62312(16) 0.1690(4) 0.51384(10) 0.0462(9) Uani 1 1 d . . . . .
H42A H 0.600743 0.074526 0.503669 0.069 Uiso 1 1 calc GR . . . .
H42B H 0.661341 0.145316 0.512257 0.069 Uiso 1 1 calc GR . . . .
H42C H 0.610298 0.255827 0.489119 0.069 Uiso 1 1 calc GR . . . .
C32 C 0.51221(12) 0.9088(3) 0.57804(10) 0.0298(6) Uani 1 1 d . . . . .
H32A H 0.510948 0.865557 0.542055 0.045 Uiso 1 1 calc GR . . . .
H32B H 0.532847 1.008408 0.581572 0.045 Uiso 1 1 calc GR . . . .
H32C H 0.474957 0.928802 0.583936 0.045 Uiso 1 1 calc GR . . . .
C1 C 0.71410(19) 0.2263(5) 0.86941(16) 0.0241(9) Uani 0.55 1 d . . P B 1
H1A H 0.719469 0.268253 0.905922 0.036 Uiso 0.55 1 calc GR . P B 1
H1B H 0.747845 0.238868 0.855021 0.036 Uiso 0.55 1 calc GR . P B 1
H1C H 0.704600 0.113505 0.869795 0.036 Uiso 0.55 1 calc GR . P B 1
C21A C 0.66744(19) 0.3179(5) 0.83396(15) 0.0140(7) Uani 0.55 1 d . . P B 1
C22A C 0.6796(2) 0.4974(6) 0.83875(15) 0.0182(8) Uani 0.55 1 d . . P B 1
H22A H 0.671967 0.538326 0.873180 0.022 Uiso 0.55 1 calc R . P B 1
H22B H 0.718449 0.517760 0.837219 0.022 Uiso 0.55 1 calc R . P B 1
C22B C 0.6576(3) 0.4198(9) 0.8409(2) 0.0244(12) Uani 0.45 1 d . . P B 2
C21B C 0.6981(3) 0.3100(6) 0.8231(2) 0.0249(11) Uani 0.45 1 d . . P B 2
H21A H 0.734194 0.362630 0.827537 0.030 Uiso 0.45 1 calc R . P B 2
H21B H 0.701980 0.213447 0.845673 0.030 Uiso 0.45 1 calc R . P B 2
C1A C 0.6832(3) 0.5089(7) 0.8906(2) 0.0309(13) Uani 0.45 1 d . . P B 2
H1AA H 0.711482 0.580427 0.882065 0.046 Uiso 0.45 1 calc GR . P B 2
H1AB H 0.699667 0.433233 0.918084 0.046 Uiso 0.45 1 calc GR . P B 2
H1AC H 0.655137 0.570831 0.903938 0.046 Uiso 0.45 1 calc GR . P B 2
C18A C 0.6711(3) 0.1390(11) 0.7612(3) 0.0126(14) Uani 0.5 1 d . . P B 2
H18A H 0.664928 0.071593 0.789437 0.015 Uiso 0.5 1 calc R . P B 2
N22A N 0.6371(5) 0.5269(10) 0.7943(5) 0.0198(18) Uani 0.45 1 d . . P B 2
P1A P 0.4232(5) 0.3601(17) 0.5485(5) 0.048(5) Uani 0.176 1 d . U P A 2
F3A F 0.4724(6) 0.2635(15) 0.5280(5) 0.054(3) Uani 0.176 1 d . U P A 2
F4A F 0.3891(7) 0.3528(19) 0.4922(6) 0.054(4) Uani 0.176 1 d . U P A 2
F6A F 0.3974(6) 0.1867(14) 0.5624(5) 0.053(3) Uani 0.176 1 d . U P A 2
F5A F 0.3786(9) 0.444(2) 0.5734(9) 0.043(4) Uani 0.176 1 d . U P A 2
F1A F 0.4609(8) 0.355(2) 0.6089(7) 0.045(4) Uani 0.176 1 d . U P A 2
F2A F 0.4513(5) 0.5160(13) 0.5360(5) 0.041(3) Uani 0.176 1 d . U P A 2
C2 C 0.6137(7) 0.2763(16) 0.8471(7) 0.0229(17) Uani 0.5 1 d . . P B 1
H2A H 0.584688 0.323592 0.820571 0.034 Uiso 0.5 1 calc GR . P B 1
H2B H 0.611250 0.316933 0.882691 0.034 Uiso 0.5 1 calc GR . P B 1
H2C H 0.609460 0.160671 0.846679 0.034 Uiso 0.5 1 calc GR . P B 1
C23 C 0.6171(5) 0.6988(10) 0.8021(5) 0.0195(14) Uani 0.55 1 d . . P B 1
H23 H 0.619823 0.736666 0.837696 0.023 Uiso 0.55 1 calc R . P B 1
C18 C 0.6825(4) 0.1214(13) 0.7522(4) 0.0186(13) Uani 0.5 1 d . . P B 1
H18 H 0.705529 0.053169 0.776099 0.022 Uiso 0.5 1 calc R . P B 1
C2A C 0.6075(7) 0.3146(16) 0.8524(7) 0.0229(17) Uani 0.5 1 d . . P B 2
H2AA H 0.591943 0.255343 0.820117 0.034 Uiso 0.5 1 calc GR . P B 2
H2AB H 0.579467 0.383893 0.862667 0.034 Uiso 0.5 1 calc GR . P B 2
H2AC H 0.620382 0.240165 0.881545 0.034 Uiso 0.5 1 calc GR . P B 2
C23A C 0.6096(7) 0.6532(13) 0.8020(6) 0.0195(14) Uani 0.45 1 d . . P B 2
H23A H 0.604742 0.670576 0.837743 0.023 Uiso 0.45 1 calc R . P B 2
N19A N 0.6805(3) 0.2659(10) 0.7676(3) 0.0186(13) Uani 0.45 1 d . . P B 2

loop_
_atom_site_aniso_label
_atom_site_aniso_U_11
_atom_site_aniso_U_22
_atom_site_aniso_U_33
_atom_site_aniso_U_23
_atom_site_aniso_U_13
_atom_site_aniso_U_12
V1 0.0191(2) 0.0188(2) 0.0109(2) 0.00190(13) 0.00019(14) -0.00139(14)
K1 0.0272(3) 0.0232(3) 0.0132(2) 0.00019(17) -0.00112(19) 0.00410(19)
P1 0.0298(12) 0.0176(6) 0.0091(7) 0.0003(5) 0.0002(6) -0.0006(6)
F1 0.0418(15) 0.0388(15) 0.0198(13) 0.0083(11) 0.0013(10) 0.0124(13)
F2 0.0335(12) 0.0223(10) 0.0402(13) -0.0046(9) 0.0051(10) -0.0007(8)
F3 0.0371(12) 0.0512(14) 0.0229(10) -0.0085(10) 0.0107(8) 0.0038(11)
F4 0.0353(12) 0.0537(16) 0.0167(10) 0.0099(13) 0.0007(8) 0.0025(14)
F5 0.0312(13) 0.051(2) 0.0212(12) 0.0066(14) 0.0083(9) -0.0007(16)
F6 0.0601(17) 0.0277(11) 0.0603(17) -0.0094(12) 0.0057(13) -0.0125(10)
O1 0.0212(9) 0.0264(9) 0.0183(8) 0.0042(6) 0.0021(6) 0.0014(6)
O11 0.0326(10) 0.0177(8) 0.0172(7) 0.0014(6) -0.0051(7) 0.0004(7)
O30 0.0217(8) 0.0232(8) 0.0147(7) -0.0007(6) 0.0007(6) 0.0022(6)
O41 0.0406(11) 0.0233(8) 0.0171(8) -0.0001(6) -0.0016(7) 0.0096(7)
O31 0.0283(9) 0.0218(8) 0.0170(7) -0.0010(6) -0.0035(6) 0.0042(7)
N19 0.009(3) 0.019(2) 0.013(2) 0.0009(14) 0.0027(17) -0.0002(18)
N22 0.023(3) 0.019(4) 0.0091(19) 0.001(3) 0.0006(17) -0.001(3)
C12 0.0196(11) 0.0182(10) 0.0223(11) 0.0026(8) -0.0043(8) -0.0030(8)
C13 0.0231(12) 0.0208(11) 0.0232(11) 0.0020(9) -0.0025(9) 0.0005(9)
C14 0.0252(13) 0.0238(12) 0.0310(13) -0.0001(10) 0.0027(10) 0.0019(9)
C15 0.0210(12) 0.0209(11) 0.0423(14) 0.0085(10) 0.0047(10) 0.0030(9)
C16 0.0187(12) 0.0244(12) 0.0347(13) 0.0130(10) -0.0020(9) -0.0018(9)
C17 0.0202(12) 0.0217(11) 0.0270(12) 0.0085(9) -0.0045(9) -0.0042(9)
C24 0.0198(12) 0.0399(14) 0.0171(10) -0.0028(10) 0.0049(8) 0.0019(10)
C25 0.0292(14) 0.0475(16) 0.0214(12) -0.0110(11) 0.0054(10) 0.0056(12)
C26 0.0293(15) 0.0386(15) 0.0312(14) -0.0127(11) 0.0068(11) 0.0061(11)
C27 0.0193(12) 0.0279(12) 0.0283(12) -0.0044(10) -0.0003(9) 0.0022(9)
C28 0.0175(11) 0.0255(11) 0.0181(10) -0.0041(9) 0.0006(8) -0.0027(9)
C29 0.0148(10) 0.0264(11) 0.0185(10) -0.0024(9) 0.0029(8) -0.0027(9)
C42 0.081(3) 0.0361(15) 0.0176(12) -0.0033(11) -0.0009(13) 0.0202(16)
C32 0.0385(15) 0.0270(12) 0.0203(11) 0.0005(9) -0.0048(10) 0.0105(11)
C1 0.030(2) 0.027(2) 0.0116(17) 0.0034(16) -0.0050(16) 0.0054(18)
C21A 0.013(2) 0.023(2) 0.0067(16) 0.0032(15) 0.0038(14) 0.0018(17)
C22A 0.028(2) 0.0164(19) 0.0085(18) -0.0004(15) -0.0012(15) -0.0064(18)
C22B 0.035(3) 0.025(3) 0.011(2) 0.001(2) -0.001(2) 0.014(3)
C21B 0.035(4) 0.021(3) 0.017(2) 0.0017(19) 0.001(2) 0.001(2)
C1A 0.035(3) 0.038(3) 0.019(3) -0.002(2) 0.003(2) 0.009(2)
C18A 0.013(3) 0.021(3) 0.005(3) 0.002(2) 0.0043(18) 0.001(2)
N22A 0.022(4) 0.021(5) 0.017(3) 0.003(4) 0.005(2) 0.005(4)
P1A 0.028(6) 0.080(8) 0.045(7) -0.004(5) 0.028(5) 0.008(5)
F3A 0.080(7) 0.046(6) 0.052(6) 0.017(5) 0.051(5) 0.019(5)
F4A 0.059(9) 0.070(9) 0.026(6) 0.009(8) -0.010(5) -0.019(9)
F6A 0.083(9) 0.036(6) 0.051(7) 0.001(6) 0.044(7) -0.015(5)
F5A 0.039(7) 0.047(10) 0.049(11) 0.000(7) 0.021(7) 0.012(8)
F1A 0.033(6) 0.074(9) 0.027(6) 0.000(7) 0.004(4) 0.011(7)
F2A 0.033(6) 0.032(5) 0.053(7) 0.004(5) -0.008(5) -0.001(4)
C2 0.021(4) 0.036(6) 0.015(3) -0.004(4) 0.014(2) 0.005(4)
C23 0.020(4) 0.024(5) 0.0144(11) -0.005(3) 0.0033(18) -0.005(3)
C18 0.017(3) 0.022(2) 0.018(3) 0.0013(18) 0.0041(19) 0.004(2)
C2A 0.021(4) 0.036(6) 0.015(3) -0.004(4) 0.014(2) 0.005(4)
C23A 0.020(4) 0.024(5) 0.0144(11) -0.005(3) 0.0033(18) -0.005(3)
N19A 0.017(3) 0.022(2) 0.018(3) 0.0013(18) 0.0041(19) 0.004(2)

loop_
_atom_type_symbol
_atom_type_description
_atom_type_scat_dispersion_real
_atom_type_scat_dispersion_imag
_atom_type_scat_source
C C 0.0033 0.0016 'International Tables Vol C Tables 4.2.6.8 and 6.1.1.4'
H H 0.0000 0.0000 'International Tables Vol C Tables 4.2.6.8 and 6.1.1.4'
F F 0.0171 0.0103 'International Tables Vol C Tables 4.2.6.8 and 6.1.1.4'
K K 0.2009 0.2494 'International Tables Vol C Tables 4.2.6.8 and 6.1.1.4'
N N 0.0061 0.0033 'International Tables Vol C Tables 4.2.6.8 and 6.1.1.4'
O O 0.0106 0.0060 'International Tables Vol C Tables 4.2.6.8 and 6.1.1.4'
P P 0.1023 0.0942 'International Tables Vol C Tables 4.2.6.8 and 6.1.1.4'
V V 0.3005 0.5294 'International Tables Vol C Tables 4.2.6.8 and 6.1.1.4'

loop_
_geom_angle_atom_site_label_1
_geom_angle_atom_site_label_2
_geom_angle_atom_site_label_3
_geom_angle
_geom_angle_site_symmetry_1
_geom_angle_site_symmetry_3
_geom_angle_publ_flag
O1 V1 K1 103.96(6) . . ?
O1 V1 O11 108.15(8) . . ?
O1 V1 O30 110.42(8) . . ?
O1 V1 N19 110.22(15) . . ?
O1 V1 N22 101.5(2) . . ?
O1 V1 N22A 111.4(3) . . ?
O1 V1 N19A 98.7(2) . . ?
O11 V1 K1 44.41(5) . . ?
O11 V1 O30 85.80(7) . . ?
O11 V1 N19 89.67(17) . . ?
O11 V1 N22 150.3(2) . . ?
O11 V1 N22A 139.2(3) . . ?
O11 V1 N19A 86.2(2) . . ?
O30 V1 K1 44.43(5) . . ?
O30 V1 N19 138.44(14) . . ?
O30 V1 N22 86.1(3) . . ?
O30 V1 N22A 89.7(4) . . ?
O30 V1 N19A 150.9(2) . . ?
N19 V1 K1 129.85(17) . . ?
N19 V1 N22 77.8(3) . . ?
N22 V1 K1 129.7(3) . . ?
N22A V1 K1 130.2(4) . . ?
N22A V1 N19A 78.3(4) . . ?
N19A V1 K1 129.9(2) . . ?
F2 K1 F1 44.98(7) . . ?
F2 K1 F3 67.75(7) . 5_666 ?
F3 K1 F1 45.14(8) . . ?
F3 K1 F1 102.96(8) 5_666 . ?
F3 K1 F2 45.94(6) . . ?
F3 K1 F3 63.21(9) . 5_666 ?
F3 K1 F4A 96.5(3) . 5_666 ?
F4 K1 F1 135.29(9) 5_666 . ?
F4 K1 F2 113.51(8) 5_666 . ?
F4 K1 F3 90.69(8) 5_666 . ?
F4 K1 F3 46.31(7) 5_666 5_666 ?
F4 K1 O41 74.23(7) 5_666 . ?
F4 K1 O31 97.85(7) 5_666 . ?
F4 K1 F4A 13.9(3) 5_666 5_666 ?
O11 K1 F1 90.47(7) . . ?
O11 K1 F2 131.01(6) . . ?
O11 K1 F3 121.12(7) . . ?
O11 K1 F3 159.44(6) . 5_666 ?
O11 K1 F4 113.50(7) . 5_666 ?
O11 K1 O41 56.63(5) . . ?
O11 K1 O31 115.71(5) . . ?
O11 K1 F4A 119.9(4) . 5_666 ?
O11 K1 F1A 93.9(4) . . ?
O11 K1 F2A 140.0(2) . . ?
O30 K1 F1 100.29(7) . . ?
O30 K1 F2 103.64(6) . . ?
O30 K1 F3 143.38(6) . . ?
O30 K1 F3 132.11(6) . 5_666 ?
O30 K1 F4 124.35(8) . 5_666 ?
O30 K1 O11 58.36(5) . . ?
O30 K1 O41 113.88(5) . . ?
O30 K1 O31 57.55(5) . . ?
O30 K1 F4A 115.5(3) . 5_666 ?
O30 K1 F1A 93.9(3) . . ?
O30 K1 F2A 119.6(3) . . ?
O41 K1 F1 91.11(7) . . ?
O41 K1 F2 127.05(6) . . ?
O41 K1 F3 83.37(6) . . ?
O41 K1 F3 106.94(5) . 5_666 ?
O41 K1 F4A 87.5(4) . 5_666 ?
O41 K1 F1A 101.0(3) . . ?
O41 K1 F2A 116.8(3) . . ?
O31 K1 F1 104.94(7) . . ?
O31 K1 F2 70.13(6) . . ?
O31 K1 F3 76.15(5) . 5_666 ?
O31 K1 F3 112.49(6) . . ?
O31 K1 O41 162.69(6) . . ?
O31 K1 F4A 83.9(3) . 5_666 ?
O31 K1 F1A 94.8(3) . . ?
O31 K1 F2A 79.4(2) . . ?
F4A K1 F1A 143.2(5) 5_666 . ?
F2A K1 F1A 46.6(5) . . ?
K1 P1 K1 85.29(5) . 5_666 ?
F1 P1 K1 56.76(16) . . ?
F1 P1 K1 137.04(18) . 5_666 ?
F1 P1 F2 89.26(17) . . ?
F1 P1 F3 89.20(19) . . ?
F1 P1 F4 177.9(2) . . ?
F1 P1 F5 91.8(2) . . ?
F2 P1 K1 81.40(11) . 5_666 ?
F2 P1 K1 52.86(10) . . ?
F2 P1 F3 87.88(16) . . ?
F2 P1 F4 89.36(15) . . ?
F3 P1 K1 52.03(9) . . ?
F3 P1 K1 48.87(9) . 5_666 ?
F4 P1 K1 41.07(12) . 5_666 ?
F4 P1 K1 121.12(14) . . ?
F4 P1 F3 89.13(16) . . ?
F5 P1 K1 126.86(17) . . ?
F5 P1 K1 129.66(15) . 5_666 ?
F5 P1 F2 89.71(19) . . ?
F5 P1 F3 177.38(19) . . ?
F5 P1 F4 89.8(2) . . ?
F6 P1 K1 126.23(14) . . ?
F6 P1 K1 97.44(13) . 5_666 ?
F6 P1 F1 90.99(17) . . ?
F6 P1 F2 178.5(2) . . ?
F6 P1 F3 90.67(17) . . ?
F6 P1 F4 90.35(17) . . ?
F6 P1 F5 91.7(2) . . ?
P1 F1 K1 96.90(17) . . ?
P1 F2 K1 100.62(12) . . ?
K1 F3 K1 116.80(9) . 5_666 ?
P1 F3 K1 101.52(11) . . ?
P1 F3 K1 106.98(12) . 5_666 ?
P1 F4 K1 116.41(17) . 5_666 ?
V1 O11 K1 105.67(7) . . ?
C12 O11 V1 126.28(14) . . ?
C12 O11 K1 126.02(13) . . ?
V1 O30 K1 105.31(7) . . ?
C29 O30 V1 129.00(13) . . ?
C29 O30 K1 124.79(13) . . ?
C13 O41 K1 121.97(14) . . ?
C13 O41 C42 115.98(19) . . ?
C42 O41 K1 121.94(15) . . ?
C28 O31 K1 121.95(13) . . ?
C28 O31 C32 116.21(18) . . ?
C32 O31 K1 121.50(13) . . ?
C21A N19 V1 118.2(4) . . ?
C21A N19 C18 124.9(7) . . ?
C18 N19 V1 115.3(6) . . ?
C22A N22 V1 109.8(6) . . ?
C23 N22 V1 130.2(9) . . ?
C23 N22 C22A 119.9(9) . . ?
O11 C12 C13 118.42(19) . . ?
O11 C12 C17 123.8(2) . . ?
C17 C12 C13 117.8(2) . . ?
O41 C13 C12 114.3(2) . . ?
O41 C13 C14 124.7(2) . . ?
C14 C13 C12 120.9(2) . . ?
C13 C14 H14 119.8 . . ?
C13 C14 C15 120.3(2) . . ?
C15 C14 H14 119.8 . . ?
C14 C15 H15 119.9 . . ?
C16 C15 C14 120.1(2) . . ?
C16 C15 H15 119.9 . . ?
C15 C16 H16 119.7 . . ?
C15 C16 C17 120.6(2) . . ?
C17 C16 H16 119.7 . . ?
C12 C17 C16 120.2(2) . . ?
C12 C17 C18A 118.8(4) . . ?
C16 C17 C18A 120.8(4) . . ?
C18 C17 C12 125.7(5) . . ?
C18 C17 C16 113.7(5) . . ?
C25 C24 C29 120.1(2) . . ?
C25 C24 C23A 121.7(6) . . ?
C29 C24 C23A 117.6(6) . . ?
C23 C24 C25 113.9(5) . . ?
C23 C24 C29 125.7(5) . . ?
C24 C25 H25 119.6 . . ?
C26 C25 C24 120.8(2) . . ?
C26 C25 H25 119.6 . . ?
C25 C26 H26 120.1 . . ?
C25 C26 C27 119.8(2) . . ?
C27 C26 H26 120.1 . . ?
C26 C27 H27 119.7 . . ?
C28 C27 C26 120.6(2) . . ?
C28 C27 H27 119.7 . . ?
O31 C28 C27 124.1(2) . . ?
O31 C28 C29 114.8(2) . . ?
C27 C28 C29 121.0(2) . . ?
O30 C29 C24 123.2(2) . . ?
O30 C29 C28 119.19(19) . . ?
C24 C29 C28 117.6(2) . . ?
O41 C42 H42A 109.5 . . ?
O41 C42 H42B 109.5 . . ?
O41 C42 H42C 109.5 . . ?
H42A C42 H42B 109.5 . . ?
H42A C42 H42C 109.5 . . ?
H42B C42 H42C 109.5 . . ?
O31 C32 H32A 109.5 . . ?
O31 C32 H32B 109.5 . . ?
O31 C32 H32C 109.5 . . ?
H32A C32 H32B 109.5 . . ?
H32A C32 H32C 109.5 . . ?
H32B C32 H32C 109.5 . . ?
H1A C1 H1B 109.5 . . ?
H1A C1 H1C 109.5 . . ?
H1B C1 H1C 109.5 . . ?
C21A C1 H1A 109.5 . . ?
C21A C1 H1B 109.5 . . ?
C21A C1 H1C 109.5 . . ?
N19 C21A C1 112.2(4) . . ?
N19 C21A C22A 104.7(4) . . ?
C1 C21A C22A 109.1(3) . . ?
C2 C21A N19 106.4(8) . . ?
C2 C21A C1 111.5(8) . . ?
C2 C21A C22A 112.8(6) . . ?
N22 C22A C21A 107.5(4) . . ?
N22 C22A H22A 110.2 . . ?
N22 C22A H22B 110.2 . . ?
C21A C22A H22A 110.2 . . ?
C21A C22A H22B 110.2 . . ?
H22A C22A H22B 108.5 . . ?
C21B C22B C1A 110.7(5) . . ?
C21B C22B N22A 106.6(6) . . ?
C21B C22B C2A 107.5(6) . . ?
C1A C22B C2A 110.4(7) . . ?
N22A C22B C1A 113.2(7) . . ?
N22A C22B C2A 108.2(9) . . ?
C22B C21B H21A 109.6 . . ?
C22B C21B H21B 109.6 . . ?
H21A C21B H21B 108.1 . . ?
N19A C21B C22B 110.5(5) . . ?
N19A C21B H21A 109.6 . . ?
N19A C21B H21B 109.6 . . ?
C22B C1A H1AA 109.5 . . ?
C22B C1A H1AB 109.5 . . ?
C22B C1A H1AC 109.5 . . ?
H1AA C1A H1AB 109.5 . . ?
H1AA C1A H1AC 109.5 . . ?
H1AB C1A H1AC 109.5 . . ?
C17 C18A H18A 121.9 . . ?
N19A C18A C17 116.2(9) . . ?
N19A C18A H18A 121.9 . . ?
C22B N22A V1 118.4(7) . . ?
C23A N22A V1 122.5(10) . . ?
C23A N22A C22B 119.1(12) . . ?
K1 P1A K1 84.8(3) . 5_666 ?
F3A P1A K1 60.2(7) . . ?
F3A P1A F6A 88.2(9) . . ?
F3A P1A F1A 87.1(10) . . ?
F4A P1A K1 128.2(9) . . ?
F4A P1A F3A 90.1(11) . . ?
F4A P1A F6A 89.5(11) . . ?
F4A P1A F5A 94.8(13) . . ?
F4A P1A F1A 176.1(13) . . ?
F4A P1A F2A 92.1(10) . . ?
F6A P1A K1 126.8(8) . . ?
F5A P1A K1 118.1(11) . . ?
F5A P1A F3A 174.4(13) . . ?
F5A P1A F6A 89.1(10) . . ?
F5A P1A F1A 87.8(12) . . ?
F5A P1A F2A 94.5(11) . . ?
F1A P1A K1 52.3(8) . . ?
F1A P1A F6A 87.6(11) . . ?
F2A P1A K1 49.6(6) . . ?
F2A P1A F3A 88.1(9) . . ?
F2A P1A F6A 176.0(11) . . ?
F2A P1A F1A 90.6(11) . . ?
P1A F3A K1 92.9(8) . . ?
P1A F1A K1 100.9(10) . . ?
K1 F2A K1 112.9(5) . 5_666 ?
P1A F2A K1 106.0(7) . . ?
C21A C2 H2A 109.5 . . ?
C21A C2 H2B 109.5 . . ?
C21A C2 H2C 109.5 . . ?
H2A C2 H2B 109.5 . . ?
H2A C2 H2C 109.5 . . ?
H2B C2 H2C 109.5 . . ?
N22 C23 C24 122.2(10) . . ?
N22 C23 H23 118.9 . . ?
C24 C23 H23 118.9 . . ?
N19 C18 H18 117.9 . . ?
C17 C18 N19 124.2(9) . . ?
C17 C18 H18 117.9 . . ?
C22B C2A H2AA 109.5 . . ?
C22B C2A H2AB 109.5 . . ?
C22B C2A H2AC 109.5 . . ?
H2AA C2A H2AB 109.5 . . ?
H2AA C2A H2AC 109.5 . . ?
H2AB C2A H2AC 109.5 . . ?
C24 C23A H23A 115.5 . . ?
N22A C23A C24 129.0(13) . . ?
N22A C23A H23A 115.5 . . ?
C21B N19A V1 110.5(5) . . ?
C18A N19A V1 130.8(9) . . ?
C18A N19A C21B 114.3(9) . . ?

loop_
_geom_bond_atom_site_label_1
_geom_bond_atom_site_label_2
_geom_bond_distance
_geom_bond_site_symmetry_2
_geom_bond_publ_flag
V1 K1 3.7206(6) . ?
V1 O1 1.5980(18) . ?
V1 O11 1.9273(16) . ?
V1 O30 1.9437(16) . ?
V1 N19 2.048(6) . ?
V1 N22 2.096(10) . ?
V1 N22A 2.011(13) . ?
V1 N19A 2.097(8) . ?
K1 F1 2.996(4) . ?
K1 F2 2.885(2) . ?
K1 F3 2.977(2) 5_666 ?
K1 F3 2.862(2) . ?
K1 F4 2.772(3) 5_666 ?
K1 O11 2.7042(16) . ?
K1 O30 2.7004(16) . ?
K1 O41 2.8137(18) . ?
K1 O31 2.7844(17) . ?
K1 F4A 2.875(17) 5_666 ?
K1 F1A 2.90(2) . ?
K1 F2A 2.850(11) . ?
P1 F1 1.590(4) . ?
P1 F2 1.615(3) . ?
P1 F3 1.617(3) . ?
P1 F4 1.616(3) . ?
P1 F5 1.595(5) . ?
P1 F6 1.568(3) . ?
O11 C12 1.327(3) . ?
O30 C29 1.323(3) . ?
O41 C13 1.374(3) . ?
O41 C42 1.428(3) . ?
O31 C28 1.373(3) . ?
O31 C32 1.431(3) . ?
N19 C21A 1.519(7) . ?
N19 C18 1.565(13) . ?
N22 C22A 1.476(11) . ?
N22 C23 1.268(18) . ?
C12 C13 1.419(3) . ?
C12 C17 1.412(3) . ?
C13 C14 1.380(3) . ?
C14 H14 0.9500 . ?
C14 C15 1.403(3) . ?
C15 H15 0.9500 . ?
C15 C16 1.366(4) . ?
C16 H16 0.9500 . ?
C16 C17 1.413(4) . ?
C17 C18A 1.573(7) . ?
C17 C18 1.308(10) . ?
C24 C25 1.408(4) . ?
C24 C29 1.417(3) . ?
C24 C23 1.385(13) . ?
C24 C23A 1.539(16) . ?
C25 H25 0.9500 . ?
C25 C26 1.369(4) . ?
C26 H26 0.9500 . ?
C26 C27 1.398(4) . ?
C27 H27 0.9500 . ?
C27 C28 1.378(3) . ?
C28 C29 1.418(3) . ?
C42 H42A 0.9800 . ?
C42 H42B 0.9800 . ?
C42 H42C 0.9800 . ?
C32 H32A 0.9800 . ?
C32 H32B 0.9800 . ?
C32 H32C 0.9800 . ?
C1 H1A 0.9800 . ?
C1 H1B 0.9800 . ?
C1 H1C 0.9800 . ?
C1 C21A 1.544(6) . ?
C21A C22A 1.544(6) . ?
C21A C2 1.478(18) . ?
C22A H22A 0.9900 . ?
C22A H22B 0.9900 . ?
C22B C21B 1.498(8) . ?
C22B C1A 1.510(8) . ?
C22B N22A 1.505(13) . ?
C22B C2A 1.60(2) . ?
C21B H21A 0.9900 . ?
C21B H21B 0.9900 . ?
C21B N19A 1.450(10) . ?
C1A H1AA 0.9800 . ?
C1A H1AB 0.9800 . ?
C1A H1AC 0.9800 . ?
C18A H18A 0.9500 . ?
C18A N19A 1.101(15) . ?
N22A C23A 1.30(2) . ?
P1A F3A 1.631(17) . ?
P1A F4A 1.53(2) . ?
P1A F6A 1.660(18) . ?
P1A F5A 1.54(2) . ?
P1A F1A 1.65(2) . ?
P1A F2A 1.547(18) . ?
C2 H2A 0.9800 . ?
C2 H2B 0.9800 . ?
C2 H2C 0.9800 . ?
C23 H23 0.9500 . ?
C18 H18 0.9500 . ?
C2A H2AA 0.9800 . ?
C2A H2AB 0.9800 . ?
C2A H2AC 0.9800 . ?
C23A H23A 0.9500 . ?

loop_
_geom_torsion_atom_site_label_1
_geom_torsion_atom_site_label_2
_geom_torsion_atom_site_label_3
_geom_torsion_atom_site_label_4
_geom_torsion
_geom_torsion_site_symmetry_1
_geom_torsion_site_symmetry_2
_geom_torsion_site_symmetry_3
_geom_torsion_site_symmetry_4
_geom_torsion_publ_flag
V1 O11 C12 C13 -149.97(18) . . . . ?
V1 O11 C12 C17 31.4(3) . . . . ?
V1 O30 C29 C24 -24.2(3) . . . . ?
V1 O30 C29 C28 157.31(16) . . . . ?
V1 N19 C21A C1 -136.8(3) . . . . ?
V1 N19 C21A C22A -18.6(5) . . . . ?
V1 N19 C21A C2 101.0(7) . . . . ?
V1 N19 C18 C17 -31.2(11) . . . . ?
V1 N22 C22A C21A -51.2(6) . . . . ?
V1 N22 C23 C24 3.5(12) . . . . ?
V1 N22A C23A C24 -0.6(16) . . . . ?
K1 P1 F1 K1 32.0(2) 5_666 . . . ?
K1 P1 F2 K1 -90.60(8) 5_666 . . . ?
K1 P1 F3 K1 122.91(13) 5_666 . . . ?
K1 P1 F3 K1 -122.91(13) . . . 5_666 ?
K1 P1 F4 K1 33.0(2) . . . 5_666 ?
K1 O11 C12 C13 11.5(3) . . . . ?
K1 O11 C12 C17 -167.11(17) . . . . ?
K1 O30 C29 C24 168.33(17) . . . . ?
K1 O30 C29 C28 -10.2(3) . . . . ?
K1 O41 C13 C12 -14.7(3) . . . . ?
K1 O41 C13 C14 164.6(2) . . . . ?
K1 O31 C28 C27 -169.63(18) . . . . ?
K1 O31 C28 C29 11.1(3) . . . . ?
K1 P1A F3A K1 95.1(3) 5_666 . . . ?
K1 P1A F4A K1 -10.8(15) . . . 5_666 ?
K1 P1A F1A K1 -3.7(13) 5_666 . . . ?
K1 P1A F2A K1 -118.8(7) 5_666 . . . ?
K1 P1A F2A K1 118.8(7) . . . 5_666 ?
F1 P1 F2 K1 47.32(18) . . . . ?
F1 P1 F3 K1 -169.71(14) . . . 5_666 ?
F1 P1 F3 K1 -46.80(15) . . . . ?
F2 P1 F1 K1 -44.49(14) . . . . ?
F2 P1 F3 K1 42.49(13) . . . . ?
F2 P1 F3 K1 -80.42(13) . . . 5_666 ?
F2 P1 F4 K1 77.60(17) . . . 5_666 ?
F3 P1 F1 K1 43.41(13) . . . . ?
F3 P1 F2 K1 -41.91(13) . . . . ?
F3 P1 F4 K1 -10.29(17) . . . 5_666 ?
F4 P1 F2 K1 -131.06(15) . . . . ?
F4 P1 F3 K1 131.88(14) . . . . ?
F4 P1 F3 K1 8.97(15) . . . 5_666 ?
F5 P1 F1 K1 -134.17(16) . . . . ?
F5 P1 F2 K1 139.14(16) . . . . ?
F5 P1 F4 K1 167.31(18) . . . 5_666 ?
F6 P1 F1 K1 134.06(15) . . . . ?
F6 P1 F3 K1 -137.78(14) . . . . ?
F6 P1 F3 K1 99.31(14) . . . 5_666 ?
F6 P1 F4 K1 -100.96(18) . . . 5_666 ?
O11 C12 C13 O41 2.7(3) . . . . ?
O11 C12 C13 C14 -176.6(2) . . . . ?
O11 C12 C17 C16 175.7(2) . . . . ?
O11 C12 C17 C18A 0.9(5) . . . . ?
O11 C12 C17 C18 -12.3(6) . . . . ?
O41 C13 C14 C15 -179.4(2) . . . . ?
O31 C28 C29 O30 -1.0(3) . . . . ?
O31 C28 C29 C24 -179.6(2) . . . . ?
N19 C21A C22A N22 43.5(6) . . . . ?
C12 C13 C14 C15 -0.1(4) . . . . ?
C12 C17 C18A N19A -38.5(9) . . . . ?
C12 C17 C18 N19 14.6(11) . . . . ?
C13 C12 C17 C16 -2.9(3) . . . . ?
C13 C12 C17 C18A -177.7(4) . . . . ?
C13 C12 C17 C18 169.0(5) . . . . ?
C13 C14 C15 C16 -1.0(4) . . . . ?
C14 C15 C16 C17 0.2(4) . . . . ?
C15 C16 C17 C12 1.8(4) . . . . ?
C15 C16 C17 C18A 176.6(4) . . . . ?
C15 C16 C17 C18 -171.0(5) . . . . ?
C16 C17 C18A N19A 146.6(7) . . . . ?
C16 C17 C18 N19 -173.0(7) . . . . ?
C17 C12 C13 O41 -178.6(2) . . . . ?
C17 C12 C13 C14 2.1(4) . . . . ?
C17 C18A N19A V1 43.0(10) . . . . ?
C17 C18A N19A C21B -163.2(5) . . . . ?
C24 C25 C26 C27 2.1(4) . . . . ?
C25 C24 C29 O30 -177.1(2) . . . . ?
C25 C24 C29 C28 1.5(4) . . . . ?
C25 C24 C23 N22 -173.1(7) . . . . ?
C25 C24 C23A N22A -170.5(9) . . . . ?
C25 C26 C27 C28 0.6(4) . . . . ?
C26 C27 C28 O31 178.6(2) . . . . ?
C26 C27 C28 C29 -2.2(4) . . . . ?
C27 C28 C29 O30 179.7(2) . . . . ?
C27 C28 C29 C24 1.1(3) . . . . ?
C29 C24 C25 C26 -3.1(4) . . . . ?
C29 C24 C23 N22 0.3(10) . . . . ?
C29 C24 C23A N22A 18.5(14) . . . . ?
C42 O41 C13 C12 169.0(3) . . . . ?
C42 O41 C13 C14 -11.6(4) . . . . ?
C32 O31 C28 C27 3.8(3) . . . . ?
C32 O31 C28 C29 -175.5(2) . . . . ?
C1 C21A C22A N22 163.7(6) . . . . ?
C21A N19 C18 C17 163.4(6) . . . . ?
C22A N22 C23 C24 179.1(6) . . . . ?
C22B C21B N19A V1 43.9(7) . . . . ?
C22B C21B N19A C18A -115.2(8) . . . . ?
C22B N22A C23A C24 -179.0(9) . . . . ?
C21B C22B N22A V1 14.9(9) . . . . ?
C21B C22B N22A C23A -166.6(9) . . . . ?
C1A C22B C21B N19A -160.8(6) . . . . ?
C1A C22B N22A V1 136.8(6) . . . . ?
C1A C22B N22A C23A -44.7(12) . . . . ?
N22A C22B C21B N19A -37.3(9) . . . . ?
F3A P1A F4A K1 -61.6(11) . . . 5_666 ?
F3A P1A F1A K1 53.8(8) . . . . ?
F3A P1A F2A K1 67.5(8) . . . 5_666 ?
F3A P1A F2A K1 -51.3(9) . . . . ?
F4A P1A F3A K1 135.4(8) . . . . ?
F4A P1A F2A K1 -141.4(9) . . . . ?
F4A P1A F2A K1 -22.6(10) . . . 5_666 ?
F6A P1A F3A K1 -135.1(7) . . . . ?
F6A P1A F4A K1 -149.8(9) . . . 5_666 ?
F6A P1A F1A K1 142.2(7) . . . . ?
F5A P1A F4A K1 121.1(10) . . . 5_666 ?
F5A P1A F1A K1 -128.7(9) . . . . ?
F5A P1A F2A K1 -117.6(10) . . . 5_666 ?
F5A P1A F2A K1 123.6(11) . . . . ?
F1A P1A F3A K1 -47.5(9) . . . . ?
F1A P1A F2A K1 35.8(9) . . . . ?
F1A P1A F2A K1 154.5(7) . . . 5_666 ?
F2A P1A F3A K1 43.3(7) . . . . ?
F2A P1A F4A K1 26.5(11) . . . 5_666 ?
F2A P1A F1A K1 -34.2(8) . . . . ?
C2 C21A C22A N22 -71.8(10) . . . . ?
C23 N22 C22A C21A 132.4(7) . . . . ?
C23 C24 C25 C26 170.7(5) . . . . ?
C23 C24 C29 O30 9.9(6) . . . . ?
C23 C24 C29 C28 -171.6(5) . . . . ?
C18 N19 C21A C1 28.1(8) . . . . ?
C18 N19 C21A C22A 146.4(7) . . . . ?
C18 N19 C21A C2 -94.0(9) . . . . ?
C2A C22B C21B N19A 78.5(9) . . . . ?
C2A C22B N22A V1 -100.5(8) . . . . ?
C2A C22B N22A C23A 78.0(11) . . . . ?
C23A C24 C25 C26 -173.9(6) . . . . ?
C23A C24 C29 O30 -5.9(7) . . . . ?
C23A C24 C29 C28 172.7(6) . . . . ?

loop_
_smtbx_masks_void_nr
_smtbx_masks_void_average_x
_smtbx_masks_void_average_y
_smtbx_masks_void_average_z
_smtbx_masks_void_volume
_smtbx_masks_void_count_electrons
_smtbx_masks_void_content
1 0.250 0.216 0.500 123.0 19.1 '1 MeCN'
2 0.250 0.016 1.000 123.0 19.1 '1 MeCN'
3 0.750 -0.366 0.000 123.0 19.1 '1 MeCN'
4 0.750 0.403 0.500 123.0 19.1 '1 MeCN'
